data_4103445
loop_
_publ_author_name
'Jennifer A. Armstrong'
'Mark T. Weller'

_publ_section_title
;
 Beryllosilicate Frameworks and Zeolites
;
_journal_name_full 'Journal of the American Chemical Society'
_journal_page_first 15679
_journal_page_last 15686
_journal_paper_doi 10.1021/ja106313p
_journal_volume 132
_journal_year 2010
_chemical_formula_sum 'Be Na2 O14 Si5'
_chemical_formula_weight 419.44
_chemical_name_systematic
;
 ?
;
_space_group_IT_number 220
_symmetry_cell_setting cubic
_symmetry_space_group_name_Hall 'I -4bd 2c 3'
_symmetry_space_group_name_H-M 'I -4 3 d'
_atom_sites_solution_hydrogens geom
_atom_sites_solution_primary direct
_atom_sites_solution_secondary difmap
_audit_creation_method SHELXL-97
_cell_angle_alpha 90.00
_cell_angle_beta 90.00
_cell_angle_gamma 90.00
_cell_formula_units_Z 4
_cell_length_a 13.3184(2)
_cell_length_b 13.3184(2)
_cell_length_c 13.3184(2)
_cell_measurement_temperature 293(2)
_cell_volume 2362.41(6)
_computing_structure_refinement 'SHELXL-97 (Sheldrick, 2008)'
_diffrn_ambient_temperature 293(2)
_diffrn_measured_fraction_theta_full 1.000
_diffrn_measured_fraction_theta_max 1.000
_diffrn_radiation_monochromator graphite
_diffrn_radiation_source 'fine-focus sealed tube'
_diffrn_radiation_type MoK\a
_diffrn_radiation_wavelength 0.71073
_diffrn_reflns_av_R_equivalents 0.0545
_diffrn_reflns_av_sigmaI/netI 0.0263
_diffrn_reflns_limit_h_max 17
_diffrn_reflns_limit_h_min -12
_diffrn_reflns_limit_k_max 16
_diffrn_reflns_limit_k_min -17
_diffrn_reflns_limit_l_max 17
_diffrn_reflns_limit_l_min -16
_diffrn_reflns_number 5235
_diffrn_reflns_theta_full 27.43
_diffrn_reflns_theta_max 27.43
_diffrn_reflns_theta_min 3.75
_exptl_absorpt_coefficient_mu 0.379
_exptl_crystal_density_diffrn 1.179
_exptl_crystal_density_method 'not measured'
_exptl_crystal_F_000 832
_refine_diff_density_max 0.279
_refine_diff_density_min -0.193
_refine_diff_density_rms 0.055
_refine_ls_abs_structure_details 'Flack H D (1983), Acta Cryst. A39, 876-881'
_refine_ls_abs_structure_Flack -10(10)
_refine_ls_extinction_method none
_refine_ls_goodness_of_fit_ref 1.138
_refine_ls_hydrogen_treatment mixed
_refine_ls_matrix_type full
_refine_ls_number_parameters 42
_refine_ls_number_reflns 259
_refine_ls_number_restraints 0
_refine_ls_restrained_S_all 1.138
_refine_ls_R_factor_all 0.0304
_refine_ls_R_factor_gt 0.0274
_refine_ls_shift/su_max 0.003
_refine_ls_shift/su_mean 0.001
_refine_ls_structure_factor_coef Fsqd
_refine_ls_weighting_details 'calc w=1/[\s^2^(Fo^2^)+(0.0286P)^2^+4.2136P] where P=(Fo^2^+2Fc^2^)/3'
_refine_ls_weighting_scheme calc
_refine_ls_wR_factor_gt 0.0621
_refine_ls_wR_factor_ref 0.0638
_reflns_number_gt 244
_reflns_number_total 259
_reflns_threshold_expression >2\s(I)
_cod_data_source_file ja106313p_si_004.cif
_cod_data_source_block 2007jaa0004
_cod_original_cell_volume 2362.42(6)
_cod_original_sg_symbol_H-M 'I a -3 d'
_cod_database_code 4103445

loop_
_symmetry_equiv_pos_as_xyz
'x, y, z'
'-x+1/2, -y, z+1/2'
'-x, y+1/2, -z+1/2'
'x+1/2, -y+1/2, -z'
'z, x, y'
'z+1/2, -x+1/2, -y'
'-z+1/2, -x, y+1/2'
'-z, x+1/2, -y+1/2'
'y, z, x'
'-y, z+1/2, -x+1/2'
'y+1/2, -z+1/2, -x'
'-y+1/2, -z, x+1/2'
'y+1/4, x+1/4, z+1/4'
'-y+1/4, -x+3/4, z+3/4'
'y+3/4, -x+1/4, -z+3/4'
'-y+3/4, x+3/4, -z+1/4'
'x+1/4, z+1/4, y+1/4'
'-x+3/4, z+3/4, -y+1/4'
'-x+1/4, -z+3/4, y+3/4'
'x+3/4, -z+1/4, -y+3/4'
'z+1/4, y+1/4, x+1/4'
'z+3/4, -y+1/4, -x+3/4'
'-z+3/4, y+3/4, -x+1/4'
'-z+1/4, -y+3/4, x+3/4'
'x+1/2, y+1/2, z+1/2'
'-x+1, -y+1/2, z+1'
'-x+1/2, y+1, -z+1'
'x+1, -y+1, -z+1/2'
'z+1/2, x+1/2, y+1/2'
'z+1, -x+1, -y+1/2'
'-z+1, -x+1/2, y+1'
'-z+1/2, x+1, -y+1'
'y+1/2, z+1/2, x+1/2'
'-y+1/2, z+1, -x+1'
'y+1, -z+1, -x+1/2'
'-y+1, -z+1/2, x+1'
'y+3/4, x+3/4, z+3/4'
'-y+3/4, -x+5/4, z+5/4'
'y+5/4, -x+3/4, -z+5/4'
'-y+5/4, x+5/4, -z+3/4'
'x+3/4, z+3/4, y+3/4'
'-x+5/4, z+5/4, -y+3/4'
'-x+3/4, -z+5/4, y+5/4'
'x+5/4, -z+3/4, -y+5/4'
'z+3/4, y+3/4, x+3/4'
'z+5/4, -y+3/4, -x+5/4'
'-z+5/4, y+5/4, -x+3/4'
'-z+3/4, -y+5/4, x+5/4'

loop_
_atom_site_label
_atom_site_type_symbol
_atom_site_fract_x
_atom_site_fract_y
_atom_site_fract_z
_atom_site_U_iso_or_equiv
_atom_site_adp_type
_atom_site_occupancy
_atom_site_symmetry_multiplicity
_atom_site_calc_flag
_atom_site_refinement_flags
Na1 Na 0.7500 0.3553(4) 0.0000 0.074(2) Uani 0.600(10) 2 d SP
OW1 O 0.8928(4) 0.3928(4) 0.1072(4) 0.093(3) Uani 1 3 d S
Na2 Na 0.9710(6) 0.4710(6) 0.0290(6) 0.030(5) Uani 0.184(10) 3 d SP
Si1 Si 0.87611(10) 0.15874(7) -0.08415(8) 0.0114(3) Uani 0.738(8) 1 d P
Be1 Be 0.87611(10) 0.15874(7) -0.08415(8) 0.0114(3) Uani 0.262(8) 1 d P
O2 O 0.66393(18) 0.46274(16) 0.1247(2) 0.0218(6) Uani 1 1 d .
O1 O 0.85956(18) 0.27082(16) -0.1263(2) 0.0234(6) Uani 1 1 d .

loop_
_atom_site_aniso_label
_atom_site_aniso_U_11
_atom_site_aniso_U_22
_atom_site_aniso_U_33
_atom_site_aniso_U_23
_atom_site_aniso_U_13
_atom_site_aniso_U_12
Na1 0.076(4) 0.054(4) 0.093(5) 0.000 0.062(3) 0.000
OW1 0.093(3) 0.093(3) 0.093(3) -0.018(4) -0.018(4) 0.018(4)
Na2 0.030(5) 0.030(5) 0.030(5) -0.006(3) -0.006(3) 0.006(3)
Si1 0.0111(5) 0.0114(5) 0.0118(5) 0.0014(3) 0.0013(4) -0.0011(4)
Be1 0.0111(5) 0.0114(5) 0.0118(5) 0.0014(3) 0.0013(4) -0.0011(4)
O2 0.0210(12) 0.0162(11) 0.0282(12) 0.0016(10) 0.0046(12) -0.0023(9)
O1 0.0266(13) 0.0148(11) 0.0287(12) 0.0075(10) 0.0008(12) 0.0013(10)

loop_
_atom_type_symbol
_atom_type_description
_atom_type_scat_dispersion_real
_atom_type_scat_dispersion_imag
_atom_type_scat_source
Be Be 0.0005 0.0000 'International Tables Vol C Tables 4.2.6.8 and 6.1.1.4'
Na Na 0.0362 0.0000 'International Tables Vol C Tables 4.2.6.8 and 6.1.1.4'
O O 0.0106 0.0000 'International Tables Vol C Tables 4.2.6.8 and 6.1.1.4'
Si Si 0.0817 0.0000 'International Tables Vol C Tables 4.2.6.8 and 6.1.1.4'

loop_
_geom_angle_atom_site_label_1
_geom_angle_atom_site_label_2
_geom_angle_atom_site_label_3
_geom_angle
_geom_angle_site_symmetry_1
_geom_angle_site_symmetry_3
OW1 Na1 OW1 156.3(4) . 27_644
OW1 Na1 O2 81.33(13) . .
OW1 Na1 O2 85.0(3) 27_644 .
OW1 Na1 O2 85.0(3) . 27_644
OW1 Na1 O2 81.33(13) 27_644 27_644
O2 Na1 O2 109.3(2) . 27_644
OW1 Na1 O1 98.9(2) . 27_644
OW1 Na1 O1 91.78(13) 27_644 27_644
O2 Na1 O1 62.42(7) . 27_644
O2 Na1 O1 169.90(18) 27_644 27_644
OW1 Na1 O1 91.78(13) . .
OW1 Na1 O1 98.9(2) 27_644 .
O2 Na1 O1 169.90(18) . .
O2 Na1 O1 62.42(7) 27_644 .
O1 Na1 O1 126.4(2) 27_644 .
OW1 Na1 Be1 82.36(19) . 15_564
OW1 Na1 Be1 95.72(17) 27_644 15_564
O2 Na1 Be1 139.13(19) . 15_564
O2 Na1 Be1 31.84(6) 27_644 15_564
O1 Na1 Be1 157.7(2) 27_644 15_564
O1 Na1 Be1 31.55(6) . 15_564
OW1 Na1 Si1 82.36(19) . 15_564
OW1 Na1 Si1 95.72(17) 27_644 15_564
O2 Na1 Si1 139.13(19) . 15_564
O2 Na1 Si1 31.84(6) 27_644 15_564
O1 Na1 Si1 157.7(2) 27_644 15_564
O1 Na1 Si1 31.55(6) . 15_564
Be1 Na1 Si1 0.00(5) 15_564 15_564
OW1 Na1 Be1 95.72(17) . 38_554
OW1 Na1 Be1 82.36(19) 27_644 38_554
O2 Na1 Be1 31.84(6) . 38_554
O2 Na1 Be1 139.13(19) 27_644 38_554
O1 Na1 Be1 31.55(6) 27_644 38_554
O1 Na1 Be1 157.7(2) . 38_554
Be1 Na1 Be1 170.7(2) 15_564 38_554
Si1 Na1 Be1 170.7(2) 15_564 38_554
OW1 Na1 Si1 95.72(17) . 38_554
OW1 Na1 Si1 82.36(19) 27_644 38_554
O2 Na1 Si1 31.84(6) . 38_554
O2 Na1 Si1 139.13(19) 27_644 38_554
O1 Na1 Si1 31.55(6) 27_644 38_554
O1 Na1 Si1 157.7(2) . 38_554
Be1 Na1 Si1 170.7(2) 15_564 38_554
Si1 Na1 Si1 170.7(2) 15_564 38_554
Be1 Na1 Si1 0.00(3) 38_554 38_554
OW1 Na1 Be1 111.2(2) . 27_644
OW1 Na1 Be1 87.95(8) 27_644 27_644
O2 Na1 Be1 89.71(7) . 27_644
O2 Na1 Be1 157.06(13) 27_644 27_644
O1 Na1 Be1 28.03(7) 27_644 27_644
O1 Na1 Be1 99.71(16) . 27_644
Be1 Na1 Be1 131.16(15) 15_564 27_644
Si1 Na1 Be1 131.16(15) 15_564 27_644
Be1 Na1 Be1 57.97(5) 38_554 27_644
Si1 Na1 Be1 57.97(5) 38_554 27_644
OW1 Na1 Si1 111.2(2) . 27_644
OW1 Na1 Si1 87.95(8) 27_644 27_644
O2 Na1 Si1 89.71(7) . 27_644
O2 Na1 Si1 157.06(13) 27_644 27_644
O1 Na1 Si1 28.03(7) 27_644 27_644
O1 Na1 Si1 99.71(16) . 27_644
Be1 Na1 Si1 131.16(15) 15_564 27_644
Si1 Na1 Si1 131.16(15) 15_564 27_644
Be1 Na1 Si1 57.97(5) 38_554 27_644
Si1 Na1 Si1 57.97(5) 38_554 27_644
Be1 Na1 Si1 0.00(5) 27_644 27_644
Na2 OW1 Na1 103.4(2) . .
Na2 OW1 Na1 103.4(2) . 30
Na1 OW1 Na1 114.82(18) . 30
Na2 OW1 Na1 103.4(2) . 33_554
Na1 OW1 Na1 114.82(18) . 33_554
Na1 OW1 Na1 114.82(18) 30 33_554
OW1 Na2 O1 113.1(3) . 15_564
OW1 Na2 O1 113.1(3) . 21_654
O1 Na2 O1 105.7(4) 15_564 21_654
OW1 Na2 O1 113.1(3) . 18_655
O1 Na2 O1 105.7(4) 15_564 18_655
O1 Na2 O1 105.7(4) 21_654 18_655
OW1 Na2 O2 91.7(3) . 33_554
O1 Na2 O2 155.2(6) 15_564 33_554
O1 Na2 O2 62.00(10) 21_654 33_554
O1 Na2 O2 61.74(10) 18_655 33_554
OW1 Na2 O2 91.7(3) . 30
O1 Na2 O2 62.00(10) 15_564 30
O1 Na2 O2 61.74(10) 21_654 30
O1 Na2 O2 155.2(6) 18_655 30
O2 Na2 O2 119.91(3) 33_554 30
OW1 Na2 O2 91.7(3) . 27_644
O1 Na2 O2 61.74(10) 15_564 27_644
O1 Na2 O2 155.2(6) 21_654 27_644
O1 Na2 O2 62.00(10) 18_655 27_644
O2 Na2 O2 119.91(3) 33_554 27_644
O2 Na2 O2 119.91(3) 30 27_644
OW1 Na2 Be1 95.2(3) . 21_654
O1 Na2 Be1 90.15(15) 15_564 21_654
O1 Na2 Be1 32.08(5) 21_654 21_654
O1 Na2 Be1 137.6(4) 18_655 21_654
O2 Na2 Be1 87.63(6) 33_554 21_654
O2 Na2 Be1 32.35(5) 30 21_654
O2 Na2 Be1 151.42(14) 27_644 21_654
OW1 Na2 Si1 95.2(3) . 21_654
O1 Na2 Si1 90.15(15) 15_564 21_654
O1 Na2 Si1 32.08(5) 21_654 21_654
O1 Na2 Si1 137.6(4) 18_655 21_654
O2 Na2 Si1 87.63(6) 33_554 21_654
O2 Na2 Si1 32.35(5) 30 21_654
O2 Na2 Si1 151.42(14) 27_644 21_654
Be1 Na2 Si1 0.00(6) 21_654 21_654
OW1 Na2 Be1 95.2(3) . 15_564
O1 Na2 Be1 32.08(5) 15_564 15_564
O1 Na2 Be1 137.6(4) 21_654 15_564
O1 Na2 Be1 90.15(15) 18_655 15_564
O2 Na2 Be1 151.42(14) 33_554 15_564
O2 Na2 Be1 87.63(6) 30 15_564
O2 Na2 Be1 32.35(5) 27_644 15_564
Be1 Na2 Be1 119.19(9) 21_654 15_564
Si1 Na2 Be1 119.19(9) 21_654 15_564
OW1 Na2 Si1 95.2(3) . 15_564
O1 Na2 Si1 32.08(5) 15_564 15_564
O1 Na2 Si1 137.6(4) 21_654 15_564
O1 Na2 Si1 90.15(15) 18_655 15_564
O2 Na2 Si1 151.42(14) 33_554 15_564
O2 Na2 Si1 87.63(6) 30 15_564
O2 Na2 Si1 32.35(5) 27_644 15_564
Be1 Na2 Si1 119.19(9) 21_654 15_564
Si1 Na2 Si1 119.19(9) 21_654 15_564
Be1 Na2 Si1 0.00(5) 15_564 15_564
OW1 Na2 Be1 95.2(3) . 18_655
O1 Na2 Be1 137.6(4) 15_564 18_655
O1 Na2 Be1 90.15(15) 21_654 18_655
O1 Na2 Be1 32.08(5) 18_655 18_655
O2 Na2 Be1 32.35(5) 33_554 18_655
O2 Na2 Be1 151.42(14) 30 18_655
O2 Na2 Be1 87.63(6) 27_644 18_655
Be1 Na2 Be1 119.19(9) 21_654 18_655
Si1 Na2 Be1 119.19(9) 21_654 18_655
Be1 Na2 Be1 119.19(9) 15_564 18_655
Si1 Na2 Be1 119.19(9) 15_564 18_655
O1 Si1 O1 112.33(17) . 40_534
O1 Si1 O2 107.93(14) . 8_645
O1 Si1 O2 110.50(16) 40_534 8_645
O1 Si1 O2 109.59(16) . 14_654
O1 Si1 O2 105.58(12) 40_534 14_654
O2 Si1 O2 110.93(19) 8_645 14_654
O1 Si1 Na2 52.1(2) . 40_534
O1 Si1 Na2 101.3(3) 40_534 40_534
O2 Si1 Na2 147.7(3) 8_645 40_534
O2 Si1 Na2 63.98(11) 14_654 40_534
O1 Si1 Na2 141.7(3) . 26_654
O1 Si1 Na2 50.59(11) 40_534 26_654
O2 Si1 Na2 62.47(17) 8_645 26_654
O2 Si1 Na2 108.3(3) 14_654 26_654
Na2 Si1 Na2 149.61(12) 40_534 26_654
O1 Si1 Na1 113.51(11) . 14_654
O1 Si1 Na1 54.21(14) 40_534 14_654
O2 Si1 Na1 138.54(10) 8_645 14_654
O2 Si1 Na1 53.50(13) 14_654 14_654
Na2 Si1 Na1 66.7(3) 40_534 14_654
Na2 Si1 Na1 84.9(2) 26_654 14_654
O1 Si1 Na1 46.73(10) . .
O1 Si1 Na1 150.04(12) 40_534 .
O2 Si1 Na1 67.91(10) 8_645 .
O2 Si1 Na1 102.48(11) 14_654 .
Na2 Si1 Na1 81.7(3) 40_534 .
Na2 Si1 Na1 128.1(2) 26_654 .
Na1 Si1 Na1 146.18(8) 14_654 .
Be1 O2 Si1 0.00(13) 11_556 11_556
Be1 O2 Be1 134.82(17) 11_556 38_554
Si1 O2 Be1 134.82(17) 11_556 38_554
Be1 O2 Si1 134.82(17) 11_556 38_554
Si1 O2 Si1 134.82(17) 11_556 38_554
Be1 O2 Si1 0.00(10) 38_554 38_554
Be1 O2 Na1 126.36(17) 11_556 .
Si1 O2 Na1 126.36(17) 11_556 .
Be1 O2 Na1 94.65(14) 38_554 .
Si1 O2 Na1 94.65(14) 38_554 .
Be1 O2 Na2 85.8(2) 11_556 27_644
Si1 O2 Na2 85.8(2) 11_556 27_644
Be1 O2 Na2 83.67(11) 38_554 27_644
Si1 O2 Na2 83.67(11) 38_554 27_644
Na1 O2 Na2 79.9(3) . 27_644
Si1 O1 Be1 148.12(18) . 15_564
Si1 O1 Si1 148.12(18) . 15_564
Be1 O1 Si1 0.00(8) 15_564 15_564
Si1 O1 Na2 95.8(2) . 40_534
Be1 O1 Na2 98.10(12) 15_564 40_534
Si1 O1 Na2 98.10(12) 15_564 40_534
Si1 O1 Na1 105.24(14) . .
Be1 O1 Na1 94.24(15) 15_564 .
Si1 O1 Na1 94.24(15) 15_564 .
Na2 O1 Na1 115.8(3) 40_534 .

loop_
_geom_bond_atom_site_label_1
_geom_bond_atom_site_label_2
_geom_bond_distance
_geom_bond_site_symmetry_2
Na1 OW1 2.430(3) .
Na1 OW1 2.430(3) 27_644
Na1 O2 2.474(4) .
Na1 O2 2.474(4) 27_644
Na1 O1 2.495(4) 27_644
Na1 O1 2.495(4) .
Na1 Be1 3.0676(10) 15_564
Na1 Si1 3.0676(10) 15_564
Na1 Be1 3.0676(10) 38_554
Na1 Si1 3.0676(10) 38_554
Na1 Be1 3.306(4) 27_644
Na1 Si1 3.306(4) 27_644
OW1 Na2 1.804(17) .
OW1 Na1 2.430(3) 30
OW1 Na1 2.430(3) 33_554
Na2 O1 2.393(6) 15_564
Na2 O1 2.393(6) 21_654
Na2 O1 2.393(6) 18_655
Na2 O2 2.727(3) 33_554
Na2 O2 2.727(3) 30
Na2 O2 2.727(3) 27_644
Na2 Be1 3.0158(17) 21_654
Na2 Si1 3.0158(17) 21_654
Na2 Be1 3.0158(17) 15_564
Na2 Si1 3.0158(17) 15_564
Na2 Be1 3.0158(17) 18_655
Si1 O1 1.610(2) .
Si1 O1 1.610(3) 40_534
Si1 O2 1.619(2) 8_645
Si1 O2 1.624(2) 14_654
Si1 Na2 3.0158(17) 40_534
Si1 Na2 3.066(5) 26_654
Si1 Na1 3.0676(10) 14_654
O2 Be1 1.619(2) 11_556
O2 Si1 1.619(2) 11_556
O2 Be1 1.624(2) 38_554
O2 Si1 1.624(2) 38_554
O2 Na2 2.727(3) 27_644
O1 Be1 1.610(3) 15_564
O1 Si1 1.610(3) 15_564
O1 Na2 2.393(6) 40_534
